data_4072746
loop_
_publ_author_name
'Paul, Fr\'ed\'eric'
'da Costa, Gr\'egory'
'Bondon, Arnaud'
'Gauthier, Nicolas'
'Sinbandhit, Sourisak'
'Toupet, Loic'
'Costuas, Karine'
'Halet, Jean-Fran\,cois'
'Lapinte, Claude'

_publ_section_title
;
 Spin Delocalization in Electron-Rich Iron(III) Piano-Stool \s-Acetylides.
 An Experimental (NMR) and Theoretical (DFT) Investigation
;
_journal_issue 4
_journal_name_full Organometallics
_journal_page_first 874
_journal_paper_doi 10.1021/om060989j
_journal_volume 26
_journal_year 2007
_chemical_formula_sum 'C46 H48 Fe P2'
_chemical_formula_weight 718.63
_chemical_name_systematic
;
  ?
;
_space_group_IT_number 2
_symmetry_cell_setting triclinic
_symmetry_space_group_name_Hall '-P 1'
_symmetry_space_group_name_H-M 'P -1'
_atom_sites_solution_hydrogens geom
_atom_sites_solution_primary direct
_atom_sites_solution_secondary difmap
_audit_creation_method SHELXL-97
_cell_angle_alpha 88.957(3)
_cell_angle_beta 83.951(3)
_cell_angle_gamma 79.234(2)
_cell_formula_units_Z 2
_cell_length_a 8.5747(5)
_cell_length_b 11.7050(7)
_cell_length_c 19.2720(10)
_cell_measurement_temperature 120(1)
_cell_volume 1889.64(19)
_computing_structure_refinement 'SHELXL-97 (Sheldrick, 1997)'
_computing_structure_solution 'SHELXS-97 (Sheldrick, 1990)'
_diffrn_ambient_temperature 293(2)
_diffrn_measured_fraction_theta_full 0.899
_diffrn_measured_fraction_theta_max 0.899
_diffrn_radiation_monochromator graphite
_diffrn_radiation_source 'fine-focus sealed tube'
_diffrn_radiation_type MoK\a
_diffrn_radiation_wavelength 0.71069
_diffrn_reflns_av_R_equivalents 0.0000
_diffrn_reflns_av_sigmaI/netI 0.0686
_diffrn_reflns_limit_h_max 11
_diffrn_reflns_limit_h_min 0
_diffrn_reflns_limit_k_max 15
_diffrn_reflns_limit_k_min -14
_diffrn_reflns_limit_l_max 24
_diffrn_reflns_limit_l_min -24
_diffrn_reflns_number 7942
_diffrn_reflns_theta_full 27.65
_diffrn_reflns_theta_max 27.65
_diffrn_reflns_theta_min 1.06
_exptl_absorpt_coefficient_mu 0.515
_exptl_crystal_colour red
_exptl_crystal_density_diffrn 1.263
_exptl_crystal_density_method 'not measured'
_exptl_crystal_description prism
_exptl_crystal_F_000 760
_exptl_crystal_size_max 0.22
_exptl_crystal_size_mid 0.12
_exptl_crystal_size_min 0.12
_refine_diff_density_max 0.619
_refine_diff_density_min -0.818
_refine_diff_density_rms 0.107
_refine_ls_extinction_coef 0.008(2)
_refine_ls_extinction_expression Fc^*^=kFc[1+0.001xFc^2^\l^3^/sin(2\q)]^-1/4^
_refine_ls_extinction_method SHELXL
_refine_ls_goodness_of_fit_ref 1.139
_refine_ls_hydrogen_treatment mixed
_refine_ls_matrix_type full
_refine_ls_number_parameters 443
_refine_ls_number_reflns 7942
_refine_ls_number_restraints 0
_refine_ls_restrained_S_all 1.139
_refine_ls_R_factor_all 0.1225
_refine_ls_R_factor_gt 0.0871
_refine_ls_shift/su_max 0.001
_refine_ls_shift/su_mean 0.000
_refine_ls_structure_factor_coef Fsqd
_refine_ls_weighting_details 'calc w=1/[\s^2^(Fo^2^)+(0.0904P)^2^+5.4105P] where P=(Fo^2^+2Fc^2^)/3'
_refine_ls_weighting_scheme calc
_refine_ls_wR_factor_gt 0.2058
_refine_ls_wR_factor_ref 0.2361
_reflns_number_gt 5867
_reflns_number_total 7942
_reflns_threshold_expression >2sigma(I)
_cod_data_source_file om060989jsi20061026_065155.cif
_cod_data_source_block fpy76b
_cod_depositor_comments
;
The following automatic conversions were performed:

'_symmetry_cell_setting' value 'Triclinic' changed to 'triclinic'
according to /home/saulius/struct/CIF-dictionaries/cif_core.dic
dictionary named 'cif_core.dic' version 2.4.1 from 2010-06-29.

Automatic conversion script
Id: cif_fix_values 1715 2011-07-08 13:25:40Z adriana 
;
_cod_original_sg_symbol_H-M P-1
_cod_database_code 4072746

loop_
_symmetry_equiv_pos_as_xyz
'x, y, z'
'-x, -y, -z'

loop_
_atom_site_label
_atom_site_type_symbol
_atom_site_fract_x
_atom_site_fract_y
_atom_site_fract_z
_atom_site_U_iso_or_equiv
_atom_site_adp_type
_atom_site_occupancy
_atom_site_symmetry_multiplicity
_atom_site_calc_flag
_atom_site_refinement_flags
Fe1 Fe 0.00137(7) 0.13774(6) 0.77033(3) 0.0306(2) Uani 1 1 d .
P1 P 0.20769(14) 0.12255(11) 0.82850(6) 0.0315(3) Uani 1 1 d .
P2 P 0.12867(14) 0.24287(10) 0.69842(6) 0.0312(3) Uani 1 1 d .
C1 C -0.2086(5) 0.1152(4) 0.7310(3) 0.0342(10) Uani 1 1 d .
C2 C -0.2303(5) 0.2303(4) 0.7590(3) 0.0326(10) Uani 1 1 d .
C3 C -0.2092(6) 0.2238(4) 0.8311(3) 0.0345(10) Uani 1 1 d .
C4 C -0.1781(5) 0.1029(4) 0.8489(3) 0.0346(10) Uani 1 1 d .
C5 C -0.1786(5) 0.0365(4) 0.7887(3) 0.0339(10) Uani 1 1 d .
C6 C -0.2220(6) 0.0783(5) 0.6582(3) 0.0425(12) Uani 1 1 d .
H6A H -0.2414 0.1457 0.6290 0.064 Uiso 1 1 calc R
H6B H -0.3087 0.0369 0.6585 0.064 Uiso 1 1 calc R
H6C H -0.1243 0.0285 0.6405 0.064 Uiso 1 1 calc R
C7 C -0.2881(6) 0.3406(4) 0.7195(3) 0.0411(11) Uani 1 1 d .
H7A H -0.2943 0.3217 0.6717 0.062 Uiso 1 1 calc R
H7B H -0.2147 0.3929 0.7215 0.062 Uiso 1 1 calc R
H7C H -0.3917 0.3769 0.7403 0.062 Uiso 1 1 calc R
C8 C -0.2447(6) 0.3218(5) 0.8826(3) 0.0410(11) Uani 1 1 d .
H8A H -0.2171 0.2930 0.9275 0.062 Uiso 1 1 calc R
H8B H -0.3564 0.3552 0.8858 0.062 Uiso 1 1 calc R
H8C H -0.1834 0.3801 0.8675 0.062 Uiso 1 1 calc R
C9 C -0.1674(6) 0.0549(5) 0.9217(3) 0.0418(11) Uani 1 1 d .
H9A H -0.1688 0.1172 0.9536 0.063 Uiso 1 1 calc R
H9B H -0.0699 -0.0006 0.9229 0.063 Uiso 1 1 calc R
H9C H -0.2566 0.0175 0.9350 0.063 Uiso 1 1 calc R
C10 C -0.1705(6) -0.0922(4) 0.7848(3) 0.0426(12) Uani 1 1 d .
H10A H -0.1733 -0.1143 0.7373 0.064 Uiso 1 1 calc R
H10B H -0.2600 -0.1130 0.8131 0.064 Uiso 1 1 calc R
H10C H -0.0732 -0.1319 0.8014 0.064 Uiso 1 1 calc R
C11 C 0.3876(6) 0.1326(5) 0.7672(3) 0.0408(11) Uani 1 1 d .
H11A H 0.4516 0.1799 0.7882 0.049 Uiso 1 1 calc R
H11B H 0.4515 0.0553 0.7597 0.049 Uiso 1 1 calc R
C12 C 0.3456(6) 0.1856(4) 0.6959(3) 0.0367(10) Uani 1 1 d .
H12A H 0.3774 0.1266 0.6599 0.044 Uiso 1 1 calc R
H12B H 0.4040 0.2480 0.6845 0.044 Uiso 1 1 calc R
C13 C 0.2123(6) 0.2273(4) 0.8981(3) 0.0365(11) Uani 1 1 d .
C14 C 0.2780(7) 0.3269(5) 0.8869(3) 0.0476(13) Uani 1 1 d .
H14 H 0.3303 0.3389 0.8434 0.057 Uiso 1 1 calc R
C15 C 0.2672(9) 0.4080(6) 0.9388(4) 0.0649(19) Uani 1 1 d .
H15 H 0.3132 0.4735 0.9301 0.078 Uiso 1 1 calc R
C16 C 0.1889(8) 0.3933(5) 1.0037(4) 0.0621(18) Uani 1 1 d .
H16 H 0.1793 0.4493 1.0383 0.075 Uiso 1 1 calc R
C17 C 0.1251(7) 0.2941(6) 1.0165(3) 0.0542(15) Uani 1 1 d .
H17 H 0.0741 0.2823 1.0604 0.065 Uiso 1 1 calc R
C18 C 0.1366(6) 0.2130(5) 0.9648(3) 0.0406(11) Uani 1 1 d .
H18 H 0.0929 0.1468 0.9743 0.049 Uiso 1 1 calc R
C19 C 0.2845(6) -0.0146(4) 0.8725(3) 0.0361(10) Uani 1 1 d .
C20 C 0.2188(6) -0.1135(4) 0.8658(3) 0.0372(11) Uani 1 1 d .
H20 H 0.1277 -0.1089 0.8428 0.045 Uiso 1 1 calc R
C21 C 0.2886(7) -0.2194(5) 0.8933(3) 0.0442(12) Uani 1 1 d .
H21 H 0.2436 -0.2848 0.8883 0.053 Uiso 1 1 calc R
C22 C 0.4227(6) -0.2287(5) 0.9277(3) 0.0430(12) Uani 1 1 d .
H22 H 0.4676 -0.2996 0.9463 0.052 Uiso 1 1 calc R
C23 C 0.4904(6) -0.1312(5) 0.9342(3) 0.0436(12) Uani 1 1 d .
H23 H 0.5824 -0.1370 0.9567 0.052 Uiso 1 1 calc R
C24 C 0.4217(6) -0.0249(4) 0.9075(3) 0.0380(11) Uani 1 1 d .
H24 H 0.4671 0.0401 0.9129 0.046 Uiso 1 1 calc R
C25 C 0.0960(6) 0.2454(4) 0.6061(3) 0.0375(11) Uani 1 1 d .
C26 C 0.1522(7) 0.1463(5) 0.5642(3) 0.0442(12) Uani 1 1 d .
H26 H 0.2110 0.0806 0.5832 0.053 Uiso 1 1 calc R
C27 C 0.1214(8) 0.1447(5) 0.4950(3) 0.0544(15) Uani 1 1 d .
H27 H 0.1619 0.0788 0.4679 0.065 Uiso 1 1 calc R
C28 C 0.0312(8) 0.2402(6) 0.4663(3) 0.0547(15) Uani 1 1 d .
H28 H 0.0102 0.2386 0.4199 0.066 Uiso 1 1 calc R
C29 C -0.0275(7) 0.3378(6) 0.5062(3) 0.0504(14) Uani 1 1 d .
H29 H -0.0895 0.4019 0.4871 0.061 Uiso 1 1 calc R
C30 C 0.0054(6) 0.3411(5) 0.5750(3) 0.0433(12) Uani 1 1 d .
H30 H -0.0336 0.4083 0.6011 0.052 Uiso 1 1 calc R
C31 C 0.1253(5) 0.3983(4) 0.7152(3) 0.0335(10) Uani 1 1 d .
C32 C 0.2142(7) 0.4619(5) 0.6698(3) 0.0425(12) Uani 1 1 d .
H32 H 0.2673 0.4275 0.6287 0.051 Uiso 1 1 calc R
C33 C 0.2249(7) 0.5750(4) 0.6849(3) 0.0451(12) Uani 1 1 d .
H33 H 0.2862 0.6157 0.6545 0.054 Uiso 1 1 calc R
C34 C 0.1432(6) 0.6279(5) 0.7460(3) 0.0429(12) Uani 1 1 d .
H34 H 0.1480 0.7045 0.7563 0.051 Uiso 1 1 calc R
C35 C 0.0551(7) 0.5650(5) 0.7913(3) 0.0428(12) Uani 1 1 d .
H35 H 0.0017 0.5991 0.8324 0.051 Uiso 1 1 calc R
C36 C 0.0460(6) 0.4509(4) 0.7753(3) 0.0352(10) Uani 1 1 d .
H36 H -0.0146 0.4098 0.8058 0.042 Uiso 1 1 calc R
C37 C 0.1316(5) 0.0117(4) 0.7194(3) 0.0338(10) Uani 1 1 d .
C38 C 0.2209(6) -0.0675(4) 0.6882(3) 0.0362(10) Uani 1 1 d .
C39 C 0.3462(6) -0.1543(4) 0.6527(3) 0.0357(10) Uani 1 1 d .
C40 C 0.4732(6) -0.2087(4) 0.6885(3) 0.0388(11) Uani 1 1 d .
H40 H 0.4766 -0.1896 0.7349 0.047 Uiso 1 1 calc R
C41 C 0.5946(6) -0.2915(5) 0.6553(3) 0.0458(13) Uani 1 1 d .
C42 C 0.5870(7) -0.3208(5) 0.5869(3) 0.0469(13) Uani 1 1 d .
H42 H 0.6671 -0.3773 0.5651 0.056 Uiso 1 1 calc R
C43 C 0.4625(7) -0.2681(5) 0.5499(3) 0.0457(12) Uani 1 1 d .
C44 C 0.3428(6) -0.1835(4) 0.5836(3) 0.0399(11) Uani 1 1 d .
H44 H 0.2597 -0.1462 0.5593 0.048 Uiso 1 1 calc R
C45 C 0.7330(7) -0.3472(5) 0.6942(4) 0.0567(16) Uani 1 1 d .
H45A H 0.7186 -0.3164 0.7408 0.085 Uiso 1 1 calc R
H45B H 0.8306 -0.3307 0.6705 0.085 Uiso 1 1 calc R
H45C H 0.7380 -0.4298 0.6961 0.085 Uiso 1 1 calc R
C46 C 0.4574(8) -0.3004(6) 0.4755(3) 0.0598(16) Uani 1 1 d .
H46A H 0.3635 -0.2560 0.4583 0.090 Uiso 1 1 calc R
H46B H 0.4548 -0.3819 0.4726 0.090 Uiso 1 1 calc R
H46C H 0.5505 -0.2842 0.4478 0.090 Uiso 1 1 calc R

loop_
_atom_site_aniso_label
_atom_site_aniso_U_11
_atom_site_aniso_U_22
_atom_site_aniso_U_33
_atom_site_aniso_U_23
_atom_site_aniso_U_13
_atom_site_aniso_U_12
Fe1 0.0248(3) 0.0336(4) 0.0332(4) 0.0026(3) -0.0048(3) -0.0045(2)
P1 0.0248(6) 0.0366(6) 0.0335(7) 0.0034(5) -0.0057(4) -0.0054(4)
P2 0.0291(6) 0.0327(6) 0.0318(6) 0.0023(5) -0.0043(5) -0.0052(4)
C1 0.017(2) 0.048(3) 0.038(3) -0.001(2) -0.0055(17) -0.0066(18)
C2 0.024(2) 0.039(2) 0.035(3) 0.0018(19) -0.0045(18) -0.0047(18)
C3 0.030(2) 0.034(2) 0.039(3) 0.0007(19) 0.0003(19) -0.0049(18)
C4 0.022(2) 0.043(3) 0.039(3) 0.005(2) -0.0034(18) -0.0052(18)
C5 0.025(2) 0.038(2) 0.039(3) 0.003(2) -0.0034(18) -0.0074(18)
C6 0.031(2) 0.053(3) 0.044(3) -0.002(2) -0.012(2) -0.005(2)
C7 0.031(2) 0.043(3) 0.048(3) 0.005(2) -0.007(2) -0.002(2)
C8 0.033(2) 0.046(3) 0.044(3) -0.001(2) -0.001(2) -0.008(2)
C9 0.033(3) 0.049(3) 0.042(3) 0.003(2) 0.000(2) -0.008(2)
C10 0.035(3) 0.040(3) 0.055(3) -0.001(2) -0.004(2) -0.012(2)
C11 0.030(2) 0.048(3) 0.043(3) 0.006(2) -0.005(2) -0.004(2)
C12 0.033(2) 0.043(3) 0.034(3) 0.000(2) -0.0024(19) -0.006(2)
C13 0.030(2) 0.036(2) 0.044(3) 0.004(2) -0.014(2) -0.0016(18)
C14 0.052(3) 0.041(3) 0.056(3) 0.007(2) -0.024(3) -0.016(2)
C15 0.078(5) 0.047(3) 0.078(5) 0.002(3) -0.035(4) -0.017(3)
C16 0.061(4) 0.048(3) 0.077(5) -0.017(3) -0.034(4) 0.006(3)
C17 0.040(3) 0.065(4) 0.053(4) -0.012(3) -0.011(3) 0.006(3)
C18 0.038(3) 0.041(3) 0.042(3) -0.002(2) -0.008(2) -0.005(2)
C19 0.032(2) 0.042(3) 0.033(3) 0.001(2) -0.0037(19) -0.0020(19)
C20 0.033(2) 0.041(3) 0.037(3) 0.006(2) -0.006(2) -0.003(2)
C21 0.045(3) 0.037(3) 0.050(3) 0.007(2) -0.010(2) -0.004(2)
C22 0.041(3) 0.038(3) 0.048(3) 0.011(2) -0.009(2) -0.001(2)
C23 0.035(3) 0.049(3) 0.045(3) 0.002(2) -0.014(2) 0.004(2)
C24 0.034(2) 0.043(3) 0.037(3) 0.000(2) -0.011(2) -0.003(2)
C25 0.033(2) 0.043(3) 0.037(3) 0.003(2) -0.005(2) -0.011(2)
C26 0.054(3) 0.043(3) 0.036(3) 0.000(2) -0.006(2) -0.010(2)
C27 0.071(4) 0.053(3) 0.042(3) -0.005(3) -0.006(3) -0.018(3)
C28 0.061(4) 0.071(4) 0.038(3) 0.008(3) -0.012(3) -0.024(3)
C29 0.048(3) 0.067(4) 0.038(3) 0.012(3) -0.012(2) -0.012(3)
C30 0.041(3) 0.047(3) 0.040(3) 0.006(2) -0.008(2) -0.002(2)
C31 0.028(2) 0.031(2) 0.040(3) 0.0037(19) -0.0051(19) -0.0036(17)
C32 0.045(3) 0.042(3) 0.038(3) -0.001(2) 0.001(2) -0.006(2)
C33 0.046(3) 0.036(3) 0.055(3) 0.005(2) -0.001(2) -0.014(2)
C34 0.037(3) 0.036(3) 0.057(3) -0.002(2) -0.011(2) -0.006(2)
C35 0.042(3) 0.041(3) 0.046(3) -0.006(2) -0.007(2) -0.006(2)
C36 0.033(2) 0.035(2) 0.038(3) 0.0000(19) -0.0069(19) -0.0084(19)
C37 0.025(2) 0.043(3) 0.034(3) 0.004(2) -0.0045(18) -0.0088(19)
C38 0.035(3) 0.035(2) 0.037(3) 0.004(2) -0.005(2) -0.005(2)
C39 0.031(2) 0.031(2) 0.044(3) 0.002(2) -0.001(2) -0.0051(18)
C40 0.033(2) 0.037(3) 0.046(3) 0.000(2) -0.005(2) -0.007(2)
C41 0.032(3) 0.040(3) 0.065(4) 0.006(2) -0.009(2) -0.005(2)
C42 0.043(3) 0.040(3) 0.055(4) -0.006(2) 0.002(2) -0.003(2)
C43 0.038(3) 0.049(3) 0.048(3) 0.002(2) 0.002(2) -0.008(2)
C44 0.035(3) 0.041(3) 0.042(3) 0.005(2) -0.002(2) -0.006(2)
C45 0.044(3) 0.045(3) 0.079(5) 0.002(3) -0.017(3) 0.002(2)
C46 0.061(4) 0.067(4) 0.045(4) -0.004(3) 0.009(3) -0.004(3)

loop_
_atom_type_symbol
_atom_type_description
_atom_type_scat_dispersion_real
_atom_type_scat_dispersion_imag
_atom_type_scat_source
C C 0.0033 0.0016 'International Tables Vol C Tables 4.2.6.8 and 6.1.1.4'
H H 0.0000 0.0000 'International Tables Vol C Tables 4.2.6.8 and 6.1.1.4'
P P 0.1023 0.0942 'International Tables Vol C Tables 4.2.6.8 and 6.1.1.4'
Fe Fe 0.3463 0.8444 'International Tables Vol C Tables 4.2.6.8 and 6.1.1.4'

loop_
_geom_angle_atom_site_label_1
_geom_angle_atom_site_label_2
_geom_angle_atom_site_label_3
_geom_angle
C37 Fe1 C1 94.5(2)
C37 Fe1 C2 131.8(2)
C1 Fe1 C2 39.96(19)
C37 Fe1 C5 89.01(19)
C1 Fe1 C5 40.23(19)
C2 Fe1 C5 66.12(18)
C37 Fe1 C4 119.0(2)
C1 Fe1 C4 66.49(19)
C2 Fe1 C4 65.36(18)
C5 Fe1 C4 38.77(19)
C37 Fe1 C3 154.96(19)
C1 Fe1 C3 66.90(19)
C2 Fe1 C3 39.01(19)
C5 Fe1 C3 65.95(19)
C4 Fe1 C3 39.22(18)
C37 Fe1 P1 82.55(14)
C1 Fe1 P1 164.78(14)
C2 Fe1 P1 145.66(14)
C5 Fe1 P1 124.60(14)
C4 Fe1 P1 101.82(13)
C3 Fe1 P1 110.80(14)
C37 Fe1 P2 83.61(15)
C1 Fe1 P2 109.81(14)
C2 Fe1 P2 96.70(13)
C5 Fe1 P2 148.52(14)
C4 Fe1 P2 156.89(14)
C3 Fe1 P2 117.71(13)
P1 Fe1 P2 84.79(5)
C13 P1 C19 100.0(2)
C13 P1 C11 104.1(2)
C19 P1 C11 98.9(2)
C13 P1 Fe1 120.59(15)
C19 P1 Fe1 120.76(17)
C11 P1 Fe1 109.34(17)
C25 P2 C31 101.4(2)
C25 P2 C12 102.6(2)
C31 P2 C12 100.0(2)
C25 P2 Fe1 119.05(17)
C31 P2 Fe1 121.88(17)
C12 P2 Fe1 108.82(16)
C2 C1 C5 106.2(4)
C2 C1 C6 129.0(4)
C5 C1 C6 124.6(5)
C2 C1 Fe1 70.8(3)
C5 C1 Fe1 70.8(3)
C6 C1 Fe1 125.7(3)
C3 C2 C1 109.5(4)
C3 C2 C7 125.5(4)
C1 C2 C7 124.5(4)
C3 C2 Fe1 71.6(3)
C1 C2 Fe1 69.3(2)
C7 C2 Fe1 131.6(3)
C2 C3 C4 106.9(4)
C2 C3 C8 127.1(4)
C4 C3 C8 124.9(5)
C2 C3 Fe1 69.4(3)
C4 C3 Fe1 70.3(3)
C8 C3 Fe1 134.4(4)
C5 C4 C3 108.9(4)
C5 C4 C9 125.2(4)
C3 C4 C9 125.5(5)
C5 C4 Fe1 69.8(3)
C3 C4 Fe1 70.5(3)
C9 C4 Fe1 131.5(3)
C4 C5 C1 108.3(4)
C4 C5 C10 127.1(5)
C1 C5 C10 124.1(5)
C4 C5 Fe1 71.4(3)
C1 C5 Fe1 69.0(3)
C10 C5 Fe1 131.0(3)
C1 C6 H6A 109.5
C1 C6 H6B 109.5
H6A C6 H6B 109.5
C1 C6 H6C 109.5
H6A C6 H6C 109.5
H6B C6 H6C 109.5
C2 C7 H7A 109.5
C2 C7 H7B 109.5
H7A C7 H7B 109.5
C2 C7 H7C 109.5
H7A C7 H7C 109.5
H7B C7 H7C 109.5
C3 C8 H8A 109.5
C3 C8 H8B 109.5
H8A C8 H8B 109.5
C3 C8 H8C 109.5
H8A C8 H8C 109.5
H8B C8 H8C 109.5
C4 C9 H9A 109.5
C4 C9 H9B 109.5
H9A C9 H9B 109.5
C4 C9 H9C 109.5
H9A C9 H9C 109.5
H9B C9 H9C 109.5
C5 C10 H10A 109.5
C5 C10 H10B 109.5
H10A C10 H10B 109.5
C5 C10 H10C 109.5
H10A C10 H10C 109.5
H10B C10 H10C 109.5
C12 C11 P1 112.8(3)
C12 C11 H11A 109.0
P1 C11 H11A 109.0
C12 C11 H11B 109.0
P1 C11 H11B 109.0
H11A C11 H11B 107.8
C11 C12 P2 110.7(3)
C11 C12 H12A 109.5
P2 C12 H12A 109.5
C11 C12 H12B 109.5
P2 C12 H12B 109.5
H12A C12 H12B 108.1
C14 C13 C18 116.8(5)
C14 C13 P1 123.2(4)
C18 C13 P1 119.8(4)
C15 C14 C13 121.4(6)
C15 C14 H14 119.3
C13 C14 H14 119.3
C14 C15 C16 120.7(6)
C14 C15 H15 119.7
C16 C15 H15 119.7
C15 C16 C17 119.0(6)
C15 C16 H16 120.5
C17 C16 H16 120.5
C18 C17 C16 120.2(6)
C18 C17 H17 119.9
C16 C17 H17 119.9
C17 C18 C13 121.8(5)
C17 C18 H18 119.1
C13 C18 H18 119.1
C20 C19 C24 118.2(4)
C20 C19 P1 121.2(4)
C24 C19 P1 120.2(4)
C21 C20 C19 120.4(5)
C21 C20 H20 119.8
C19 C20 H20 119.8
C22 C21 C20 121.0(5)
C22 C21 H21 119.5
C20 C21 H21 119.5
C21 C22 C23 119.2(5)
C21 C22 H22 120.4
C23 C22 H22 120.4
C24 C23 C22 120.4(5)
C24 C23 H23 119.8
C22 C23 H23 119.8
C23 C24 C19 120.7(5)
C23 C24 H24 119.6
C19 C24 H24 119.6
C30 C25 C26 116.8(5)
C30 C25 P2 122.6(4)
C26 C25 P2 120.4(4)
C27 C26 C25 121.2(5)
C27 C26 H26 119.4
C25 C26 H26 119.4
C28 C27 C26 120.3(6)
C28 C27 H27 119.8
C26 C27 H27 119.8
C29 C28 C27 119.8(6)
C29 C28 H28 120.1
C27 C28 H28 120.1
C28 C29 C30 120.3(5)
C28 C29 H29 119.9
C30 C29 H29 119.9
C29 C30 C25 121.5(5)
C29 C30 H30 119.2
C25 C30 H30 119.2
C36 C31 C32 118.6(5)
C36 C31 P2 120.7(4)
C32 C31 P2 120.5(4)
C33 C32 C31 121.3(5)
C33 C32 H32 119.4
C31 C32 H32 119.4
C32 C33 C34 119.7(5)
C32 C33 H33 120.2
C34 C33 H33 120.2
C35 C34 C33 119.2(5)
C35 C34 H34 120.4
C33 C34 H34 120.4
C34 C35 C36 120.3(5)
C34 C35 H35 119.8
C36 C35 H35 119.8
C31 C36 C35 120.9(5)
C31 C36 H36 119.5
C35 C36 H36 119.5
C38 C37 Fe1 176.9(4)
C37 C38 C39 171.9(5)
C44 C39 C40 119.2(5)
C44 C39 C38 121.2(5)
C40 C39 C38 119.7(5)
C41 C40 C39 120.5(5)
C41 C40 H40 119.8
C39 C40 H40 119.8
C42 C41 C40 119.3(5)
C42 C41 C45 120.9(5)
C40 C41 C45 119.8(6)
C41 C42 C43 121.6(5)
C41 C42 H42 119.2
C43 C42 H42 119.2
C42 C43 C44 118.4(5)
C42 C43 C46 120.7(5)
C44 C43 C46 120.9(5)
C39 C44 C43 121.0(5)
C39 C44 H44 119.5
C43 C44 H44 119.5
C41 C45 H45A 109.5
C41 C45 H45B 109.5
H45A C45 H45B 109.5
C41 C45 H45C 109.5
H45A C45 H45C 109.5
H45B C45 H45C 109.5
C43 C46 H46A 109.5
C43 C46 H46B 109.5
H46A C46 H46B 109.5
C43 C46 H46C 109.5
H46A C46 H46C 109.5
H46B C46 H46C 109.5

loop_
_geom_bond_atom_site_label_1
_geom_bond_atom_site_label_2
_geom_bond_distance
Fe1 C37 1.896(5)
Fe1 C1 2.088(4)
Fe1 C2 2.108(4)
Fe1 C5 2.113(5)
Fe1 C4 2.133(5)
Fe1 C3 2.136(5)
Fe1 P1 2.1707(13)
Fe1 P2 2.1788(14)
P1 C13 1.842(5)
P1 C19 1.845(5)
P1 C11 1.863(5)
P2 C25 1.829(5)
P2 C31 1.848(5)
P2 C12 1.852(5)
C1 C2 1.434(7)
C1 C5 1.445(7)
C1 C6 1.496(7)
C2 C3 1.418(7)
C2 C7 1.515(6)
C3 C4 1.433(7)
C3 C8 1.497(7)
C4 C5 1.409(7)
C4 C9 1.508(7)
C5 C10 1.498(7)
C6 H6A 0.9600
C6 H6B 0.9600
C6 H6C 0.9600
C7 H7A 0.9600
C7 H7B 0.9600
C7 H7C 0.9600
C8 H8A 0.9600
C8 H8B 0.9600
C8 H8C 0.9600
C9 H9A 0.9600
C9 H9B 0.9600
C9 H9C 0.9600
C10 H10A 0.9600
C10 H10B 0.9600
C10 H10C 0.9600
C11 C12 1.546(7)
C11 H11A 0.9700
C11 H11B 0.9700
C12 H12A 0.9700
C12 H12B 0.9700
C13 C14 1.390(7)
C13 C18 1.399(7)
C14 C15 1.376(9)
C14 H14 0.9300
C15 C16 1.380(11)
C15 H15 0.9300
C16 C17 1.380(10)
C16 H16 0.9300
C17 C18 1.373(8)
C17 H17 0.9300
C18 H18 0.9300
C19 C20 1.392(7)
C19 C24 1.402(7)
C20 C21 1.393(7)
C20 H20 0.9300
C21 C22 1.372(8)
C21 H21 0.9300
C22 C23 1.387(8)
C22 H22 0.9300
C23 C24 1.388(7)
C23 H23 0.9300
C24 H24 0.9300
C25 C30 1.402(7)
C25 C26 1.404(8)
C26 C27 1.388(8)
C26 H26 0.9300
C27 C28 1.379(9)
C27 H27 0.9300
C28 C29 1.373(9)
C28 H28 0.9300
C29 C30 1.387(8)
C29 H29 0.9300
C30 H30 0.9300
C31 C36 1.374(7)
C31 C32 1.395(7)
C32 C33 1.383(7)
C32 H32 0.9300
C33 C34 1.398(8)
C33 H33 0.9300
C34 C35 1.385(8)
C34 H34 0.9300
C35 C36 1.394(7)
C35 H35 0.9300
C36 H36 0.9300
C37 C38 1.210(7)
C38 C39 1.455(7)
C39 C44 1.385(8)
C39 C40 1.397(7)
C40 C41 1.392(7)
C40 H40 0.9300
C41 C42 1.379(9)
C41 C45 1.508(8)
C42 C43 1.388(8)
C42 H42 0.9300
C43 C44 1.400(7)
C43 C46 1.498(9)
C44 H44 0.9300
C45 H45A 0.9600
C45 H45B 0.9600
C45 H45C 0.9600
C46 H46A 0.9600
C46 H46B 0.9600
C46 H46C 0.9600

loop_
_geom_torsion_atom_site_label_1
_geom_torsion_atom_site_label_2
_geom_torsion_atom_site_label_3
_geom_torsion_atom_site_label_4
_geom_torsion
C37 Fe1 P1 C13 175.6(2)
C1 Fe1 P1 C13 -104.6(6)
C2 Fe1 P1 C13 -2.8(3)
C5 Fe1 P1 C13 -100.7(3)
C4 Fe1 P1 C13 -66.2(2)
C3 Fe1 P1 C13 -26.3(2)
P2 Fe1 P1 C13 91.4(2)
C37 Fe1 P1 C19 -58.4(2)
C1 Fe1 P1 C19 21.3(6)
C2 Fe1 P1 C19 123.1(3)
C5 Fe1 P1 C19 25.2(3)
C4 Fe1 P1 C19 59.8(2)
C3 Fe1 P1 C19 99.7(2)
P2 Fe1 P1 C19 -142.64(19)
C37 Fe1 P1 C11 55.1(2)
C1 Fe1 P1 C11 134.9(6)
C2 Fe1 P1 C11 -123.4(3)
C5 Fe1 P1 C11 138.7(2)
C4 Fe1 P1 C11 173.3(2)
C3 Fe1 P1 C11 -146.8(2)
P2 Fe1 P1 C11 -29.10(19)
C37 Fe1 P2 C25 67.5(2)
C1 Fe1 P2 C25 -25.0(2)
C2 Fe1 P2 C25 -64.0(2)
C5 Fe1 P2 C25 -10.0(3)
C4 Fe1 P2 C25 -101.4(4)
C3 Fe1 P2 C25 -98.7(2)
P1 Fe1 P2 C25 150.54(19)
C37 Fe1 P2 C31 -164.7(2)
C1 Fe1 P2 C31 102.7(2)
C2 Fe1 P2 C31 63.8(2)
C5 Fe1 P2 C31 117.8(3)
C4 Fe1 P2 C31 26.4(4)
C3 Fe1 P2 C31 29.1(2)
P1 Fe1 P2 C31 -81.68(18)
C37 Fe1 P2 C12 -49.4(2)
C1 Fe1 P2 C12 -141.9(2)
C2 Fe1 P2 C12 179.2(2)
C5 Fe1 P2 C12 -126.9(3)
C4 Fe1 P2 C12 141.8(4)
C3 Fe1 P2 C12 144.5(2)
P1 Fe1 P2 C12 33.67(18)
C37 Fe1 C1 C2 -161.1(3)
C5 Fe1 C1 C2 115.8(4)
C4 Fe1 C1 C2 79.1(3)
C3 Fe1 C1 C2 36.3(3)
P1 Fe1 C1 C2 120.7(5)
P2 Fe1 C1 C2 -76.3(3)
C37 Fe1 C1 C5 83.1(3)
C2 Fe1 C1 C5 -115.8(4)
C4 Fe1 C1 C5 -36.7(3)
C3 Fe1 C1 C5 -79.5(3)
P1 Fe1 C1 C5 4.9(7)
P2 Fe1 C1 C5 167.9(2)
C37 Fe1 C1 C6 -36.3(5)
C2 Fe1 C1 C6 124.8(6)
C5 Fe1 C1 C6 -119.4(6)
C4 Fe1 C1 C6 -156.1(5)
C3 Fe1 C1 C6 161.1(5)
P1 Fe1 C1 C6 -114.5(6)
P2 Fe1 C1 C6 48.5(5)
C5 C1 C2 C3 1.9(5)
C6 C1 C2 C3 178.7(4)
Fe1 C1 C2 C3 -60.5(3)
C5 C1 C2 C7 -170.7(4)
C6 C1 C2 C7 6.1(8)
Fe1 C1 C2 C7 126.9(5)
C5 C1 C2 Fe1 62.3(3)
C6 C1 C2 Fe1 -120.8(5)
C37 Fe1 C2 C3 145.8(3)
C1 Fe1 C2 C3 120.2(4)
C5 Fe1 C2 C3 80.7(3)
C4 Fe1 C2 C3 38.0(3)
P1 Fe1 C2 C3 -36.2(4)
P2 Fe1 C2 C3 -126.8(3)
C37 Fe1 C2 C1 25.6(4)
C5 Fe1 C2 C1 -39.5(3)
C4 Fe1 C2 C1 -82.2(3)
C3 Fe1 C2 C1 -120.2(4)
P1 Fe1 C2 C1 -156.4(2)
P2 Fe1 C2 C1 113.0(3)
C37 Fe1 C2 C7 -92.7(5)
C1 Fe1 C2 C7 -118.3(6)
C5 Fe1 C2 C7 -157.8(5)
C4 Fe1 C2 C7 159.5(5)
C3 Fe1 C2 C7 121.5(6)
P1 Fe1 C2 C7 85.3(5)
P2 Fe1 C2 C7 -5.2(5)
C1 C2 C3 C4 -1.5(5)
C7 C2 C3 C4 171.0(4)
Fe1 C2 C3 C4 -60.6(3)
C1 C2 C3 C8 -170.1(4)
C7 C2 C3 C8 2.4(8)
Fe1 C2 C3 C8 130.8(5)
C1 C2 C3 Fe1 59.1(3)
C7 C2 C3 Fe1 -128.4(5)
C37 Fe1 C3 C2 -81.9(5)
C1 Fe1 C3 C2 -37.1(3)
C5 Fe1 C3 C2 -81.2(3)
C4 Fe1 C3 C2 -117.7(4)
P1 Fe1 C3 C2 159.1(2)
P2 Fe1 C3 C2 64.0(3)
C37 Fe1 C3 C4 35.9(6)
C1 Fe1 C3 C4 80.6(3)
C2 Fe1 C3 C4 117.7(4)
C5 Fe1 C3 C4 36.5(3)
P1 Fe1 C3 C4 -83.2(3)
P2 Fe1 C3 C4 -178.3(2)
C37 Fe1 C3 C8 155.8(5)
C1 Fe1 C3 C8 -159.4(5)
C2 Fe1 C3 C8 -122.3(6)
C5 Fe1 C3 C8 156.5(6)
C4 Fe1 C3 C8 120.0(6)
P1 Fe1 C3 C8 36.8(5)
P2 Fe1 C3 C8 -58.4(5)
C2 C3 C4 C5 0.5(5)
C8 C3 C4 C5 169.5(4)
Fe1 C3 C4 C5 -59.5(3)
C2 C3 C4 C9 -172.3(4)
C8 C3 C4 C9 -3.4(7)
Fe1 C3 C4 C9 127.6(5)
C2 C3 C4 Fe1 60.0(3)
C8 C3 C4 Fe1 -131.0(5)
C37 Fe1 C4 C5 -43.8(3)
C1 Fe1 C4 C5 38.0(3)
C2 Fe1 C4 C5 81.9(3)
C3 Fe1 C4 C5 119.8(4)
P1 Fe1 C4 C5 -131.7(2)
P2 Fe1 C4 C5 123.5(4)
C37 Fe1 C4 C3 -163.5(3)
C1 Fe1 C4 C3 -81.7(3)
C2 Fe1 C4 C3 -37.8(3)
C5 Fe1 C4 C3 -119.8(4)
P1 Fe1 C4 C3 108.5(3)
P2 Fe1 C4 C3 3.8(5)
C37 Fe1 C4 C9 75.9(5)
C1 Fe1 C4 C9 157.7(5)
C2 Fe1 C4 C9 -158.4(5)
C5 Fe1 C4 C9 119.6(6)
C3 Fe1 C4 C9 -120.6(6)
P1 Fe1 C4 C9 -12.1(5)
P2 Fe1 C4 C9 -116.8(5)
C3 C4 C5 C1 0.6(5)
C9 C4 C5 C1 173.5(4)
Fe1 C4 C5 C1 -59.3(3)
C3 C4 C5 C10 -172.2(4)
C9 C4 C5 C10 0.7(8)
Fe1 C4 C5 C10 127.9(5)
C3 C4 C5 Fe1 59.9(3)
C9 C4 C5 Fe1 -127.2(5)
C2 C1 C5 C4 -1.5(5)
C6 C1 C5 C4 -178.5(4)
Fe1 C1 C5 C4 60.8(3)
C2 C1 C5 C10 171.6(4)
C6 C1 C5 C10 -5.4(7)
Fe1 C1 C5 C10 -126.1(5)
C2 C1 C5 Fe1 -62.3(3)
C6 C1 C5 Fe1 120.7(4)
C37 Fe1 C5 C4 142.8(3)
C1 Fe1 C5 C4 -119.0(4)
C2 Fe1 C5 C4 -79.8(3)
C3 Fe1 C5 C4 -36.9(3)
P1 Fe1 C5 C4 62.5(3)
P2 Fe1 C5 C4 -141.2(3)
C37 Fe1 C5 C1 -98.2(3)
C2 Fe1 C5 C1 39.2(3)
C4 Fe1 C5 C1 119.0(4)
C3 Fe1 C5 C1 82.1(3)
P1 Fe1 C5 C1 -178.4(2)
P2 Fe1 C5 C1 -22.2(4)
C37 Fe1 C5 C10 19.3(5)
C1 Fe1 C5 C10 117.5(6)
C2 Fe1 C5 C10 156.7(5)
C4 Fe1 C5 C10 -123.5(6)
C3 Fe1 C5 C10 -160.4(5)
P1 Fe1 C5 C10 -60.9(5)
P2 Fe1 C5 C10 95.3(5)
C13 P1 C11 C12 -112.5(4)
C19 P1 C11 C12 144.7(4)
Fe1 P1 C11 C12 17.6(4)
P1 C11 C12 P2 8.4(5)
C25 P2 C12 C11 -158.2(4)
C31 P2 C12 C11 97.6(4)
Fe1 P2 C12 C11 -31.3(4)
C19 P1 C13 C14 131.7(4)
C11 P1 C13 C14 29.8(5)
Fe1 P1 C13 C14 -93.3(4)
C19 P1 C13 C18 -53.3(4)
C11 P1 C13 C18 -155.2(4)
Fe1 P1 C13 C18 81.8(4)
C18 C13 C14 C15 -0.7(8)
P1 C13 C14 C15 174.5(5)
C13 C14 C15 C16 -0.7(9)
C14 C15 C16 C17 1.8(10)
C15 C16 C17 C18 -1.5(9)
C16 C17 C18 C13 0.0(8)
C14 C13 C18 C17 1.0(7)
P1 C13 C18 C17 -174.3(4)
C13 P1 C19 C20 139.1(4)
C11 P1 C19 C20 -114.7(4)
Fe1 P1 C19 C20 4.2(5)
C13 P1 C19 C24 -47.7(5)
C11 P1 C19 C24 58.5(5)
Fe1 P1 C19 C24 177.4(3)
C24 C19 C20 C21 0.0(8)
P1 C19 C20 C21 173.3(4)
C19 C20 C21 C22 0.2(8)
C20 C21 C22 C23 -0.8(9)
C21 C22 C23 C24 1.2(9)
C22 C23 C24 C19 -1.0(8)
C20 C19 C24 C23 0.5(8)
P1 C19 C24 C23 -173.0(4)
C31 P2 C25 C30 -31.0(5)
C12 P2 C25 C30 -134.1(4)
Fe1 P2 C25 C30 105.8(4)
C31 P2 C25 C26 153.9(4)
C12 P2 C25 C26 50.8(5)
Fe1 P2 C25 C26 -69.3(5)
C30 C25 C26 C27 1.2(8)
P2 C25 C26 C27 176.6(5)
C25 C26 C27 C28 -1.5(9)
C26 C27 C28 C29 0.5(10)
C27 C28 C29 C30 0.9(9)
C28 C29 C30 C25 -1.2(9)
C26 C25 C30 C29 0.1(8)
P2 C25 C30 C29 -175.2(4)
C25 P2 C31 C36 137.4(4)
C12 P2 C31 C36 -117.4(4)
Fe1 P2 C31 C36 2.3(5)
C25 P2 C31 C32 -47.9(5)
C12 P2 C31 C32 57.2(4)
Fe1 P2 C31 C32 176.9(3)
C36 C31 C32 C33 0.8(8)
P2 C31 C32 C33 -173.9(4)
C31 C32 C33 C34 -1.1(8)
C32 C33 C34 C35 1.2(8)
C33 C34 C35 C36 -1.0(8)
C32 C31 C36 C35 -0.7(7)
P2 C31 C36 C35 174.1(4)
C34 C35 C36 C31 0.8(8)
C1 Fe1 C37 C38 178(100)
C2 Fe1 C37 C38 162(8)
C5 Fe1 C37 C38 -142(8)
C4 Fe1 C37 C38 -116(8)
C3 Fe1 C37 C38 -141(8)
P1 Fe1 C37 C38 -17(8)
P2 Fe1 C37 C38 69(8)
Fe1 C37 C38 C39 -18(11)
C37 C38 C39 C44 -124(4)
C37 C38 C39 C40 56(4)
C44 C39 C40 C41 -0.2(7)
C38 C39 C40 C41 -179.6(5)
C39 C40 C41 C42 -1.2(8)
C39 C40 C41 C45 178.4(5)
C40 C41 C42 C43 1.3(8)
C45 C41 C42 C43 -178.3(5)
C41 C42 C43 C44 -0.1(8)
C41 C42 C43 C46 179.4(6)
C40 C39 C44 C43 1.4(8)
C38 C39 C44 C43 -179.2(5)
C42 C43 C44 C39 -1.3(8)
C46 C43 C44 C39 179.3(5)
